data_2213401
loop_
_publ_author_name
'Yan Sun'
'Xue-Yuan Wang'
'Jie Zhu'
'Wei Su'

_publ_section_title
;
 (<i>R</i>)-Methyl 2-(2-chlorophenyl)-2-(phenylsulfonyloxy)acetate
;
_journal_coeditor_code HK2224
_journal_issue 5
_journal_name_full 'Acta Crystallographica Section E'
_journal_page_first o2378
_journal_page_last o2379
_journal_paper_doi 10.1107/S1600536807015632
_journal_volume 63
_journal_year 2007
_chemical_formula_iupac 'C15 H13 Cl O5 S'
_chemical_formula_moiety 'C15 H13 Cl O5 S'
_chemical_formula_sum 'C15 H13 Cl O5 S'
_chemical_formula_weight 340.76
_chemical_melting_point 342
_chemical_name_systematic
;
(R)-Methyl 2-(2-chlorophenyl)-2-(phenylsulfonyloxy)acetate
;
_space_group_IT_number 14
_symmetry_cell_setting monoclinic
_symmetry_space_group_name_Hall '-P 2ybc'
_symmetry_space_group_name_H-M 'P 1 21/c 1'
_atom_sites_solution_hydrogens geom
_atom_sites_solution_primary direct
_atom_sites_solution_secondary difmap
_cell_angle_alpha 90.00
_cell_angle_beta 96.145(4)
_cell_angle_gamma 90.00
_cell_formula_units_Z 4
_cell_length_a 7.4015(16)
_cell_length_b 22.945(5)
_cell_length_c 9.184(2)
_cell_measurement_reflns_used 3121
_cell_measurement_temperature 294(2)
_cell_measurement_theta_max 25.98
_cell_measurement_theta_min 2.40
_cell_volume 1550.7(6)
_computing_cell_refinement 'SAINT (Bruker, 1997)'
_computing_data_collection 'SMART (Bruker, 1997)'
_computing_data_reduction SAINT
_computing_molecular_graphics 'SHELXTL (Bruker, 1997)'
_computing_publication_material SHELXTL
_computing_structure_refinement 'SHELXL97 (Sheldrick, 1997)'
_computing_structure_solution 'SHELXS97 (Sheldrick, 1997)'
_diffrn_ambient_temperature 294(2)
_diffrn_measured_fraction_theta_full 1.000
_diffrn_measured_fraction_theta_max 1.000
_diffrn_measurement_device_type 'Bruker CCD area-detector'
_diffrn_measurement_method '\f and \w'
_diffrn_radiation_monochromator graphite
_diffrn_radiation_source 'fine-focus sealed tube'
_diffrn_radiation_type MoK\a
_diffrn_radiation_wavelength 0.71073
_diffrn_reflns_av_R_equivalents 0.0331
_diffrn_reflns_av_sigmaI/netI 0.0331
_diffrn_reflns_limit_h_max 8
_diffrn_reflns_limit_h_min -4
_diffrn_reflns_limit_k_max 27
_diffrn_reflns_limit_k_min -27
_diffrn_reflns_limit_l_max 10
_diffrn_reflns_limit_l_min -10
_diffrn_reflns_number 7855
_diffrn_reflns_theta_full 25.02
_diffrn_reflns_theta_max 25.02
_diffrn_reflns_theta_min 1.78
_exptl_absorpt_coefficient_mu 0.401
_exptl_absorpt_correction_T_max 0.9535
_exptl_absorpt_correction_T_min 0.9314
_exptl_absorpt_correction_type multi-scan
_exptl_absorpt_process_details '(SADABS; Sheldrick, 1996)'
_exptl_crystal_colour colorless
_exptl_crystal_density_diffrn 1.460
_exptl_crystal_density_method 'not measured'
_exptl_crystal_description prism
_exptl_crystal_F_000 704
_exptl_crystal_size_max 0.18
_exptl_crystal_size_mid 0.14
_exptl_crystal_size_min 0.12
_refine_diff_density_max 0.314
_refine_diff_density_min -0.264
_refine_ls_extinction_method none
_refine_ls_goodness_of_fit_ref 1.062
_refine_ls_hydrogen_treatment constr
_refine_ls_matrix_type full
_refine_ls_number_parameters 200
_refine_ls_number_reflns 2738
_refine_ls_number_restraints 0
_refine_ls_restrained_S_all 1.062
_refine_ls_R_factor_all 0.0518
_refine_ls_R_factor_gt 0.0351
_refine_ls_shift/su_max 0.001
_refine_ls_shift/su_mean 0.000
_refine_ls_structure_factor_coef Fsqd
_refine_ls_weighting_details 'calc w=1/[\s^2^(Fo^2^)+(0.0464P)^2^+0.4187P] where P=(Fo^2^+2Fc^2^)/3'
_refine_ls_weighting_scheme calc
_refine_ls_wR_factor_gt 0.0878
_refine_ls_wR_factor_ref 0.0975
_reflns_number_gt 2103
_reflns_number_total 2738
_reflns_threshold_expression I>2\s(I)
_cod_data_source_file hk2224.cif
_cod_data_source_block I
_cod_original_sg_symbol_H-M 'P 21/c'
_cod_database_code 2213401
_cod_database_fobs_code 2213401

loop_
_symmetry_equiv_pos_as_xyz
'x, y, z'
'-x, y+1/2, -z+1/2'
'-x, -y, -z'
'x, -y-1/2, z-1/2'

loop_
_atom_site_type_symbol
_atom_site_label
_atom_site_fract_x
_atom_site_fract_y
_atom_site_fract_z
_atom_site_U_iso_or_equiv
_atom_site_adp_type
_atom_site_calc_flag
_atom_site_refinement_flags
_atom_site_occupancy
S S1 0.26872(8) 0.38825(2) -0.02853(6) 0.03887(17) Uani d . 1
Cl Cl1 0.60203(8) 0.37816(3) 0.38780(7) 0.0574(2) Uani d . 1
O O1 0.4289(2) 0.35365(6) 0.06463(15) 0.0379(4) Uani d . 1
O O2 0.1287(2) 0.34854(8) -0.08088(18) 0.0563(5) Uani d . 1
O O3 0.3626(3) 0.42113(7) -0.12883(17) 0.0559(5) Uani d . 1
O O4 0.7000(2) 0.27727(8) 0.11399(19) 0.0600(5) Uani d . 1
O O5 0.5444(2) 0.22340(7) 0.26237(17) 0.0438(4) Uani d . 1
C C1 0.3829(3) 0.35104(9) 0.3981(2) 0.0364(5) Uani d . 1
C C2 0.2976(3) 0.36408(10) 0.5218(2) 0.0451(6) Uani d . 1
H H2 0.3549 0.3876 0.5953 0.054 Uiso calc R 1
C C3 0.1264(3) 0.34155(10) 0.5344(3) 0.0468(6) Uani d . 1
H H3 0.0684 0.3498 0.6170 0.056 Uiso calc R 1
C C4 0.0415(3) 0.30684(10) 0.4245(3) 0.0453(6) Uani d . 1
H H4 -0.0729 0.2915 0.4339 0.054 Uiso calc R 1
C C5 0.1261(3) 0.29488(9) 0.3004(2) 0.0380(5) Uani d . 1
H H5 0.0667 0.2722 0.2262 0.046 Uiso calc R 1
C C6 0.2992(3) 0.31642(9) 0.2853(2) 0.0320(5) Uani d . 1
C C7 0.3866(3) 0.30194(9) 0.1470(2) 0.0338(5) Uani d . 1
H H7 0.2998 0.2784 0.0839 0.041 Uiso calc R 1
C C8 0.5651(3) 0.26756(9) 0.1722(2) 0.0356(5) Uani d . 1
C C9 0.6955(3) 0.18260(10) 0.2849(3) 0.0473(6) Uani d . 1
H H9A 0.7175 0.1658 0.1927 0.071 Uiso calc R 1
H H9B 0.6663 0.1523 0.3505 0.071 Uiso calc R 1
H H9C 0.8024 0.2028 0.3263 0.071 Uiso calc R 1
C C10 0.1868(3) 0.43617(9) 0.0996(2) 0.0403(5) Uani d . 1
C C11 0.3033(4) 0.47877(11) 0.1619(3) 0.0572(7) Uani d . 1
H H11 0.4209 0.4820 0.1358 0.069 Uiso calc R 1
C C12 0.2418(6) 0.51659(12) 0.2639(3) 0.0807(10) Uani d . 1
H H12 0.3186 0.5452 0.3076 0.097 Uiso calc R 1
C C13 0.0681(6) 0.51163(14) 0.2996(4) 0.0891(13) Uani d . 1
H H13 0.0277 0.5371 0.3680 0.107 Uiso calc R 1
C C14 -0.0483(5) 0.46980(15) 0.2366(4) 0.0812(11) Uani d . 1
H H14 -0.1665 0.4675 0.2618 0.097 Uiso calc R 1
C C15 0.0106(4) 0.43089(11) 0.1352(3) 0.0571(7) Uani d . 1
H H15 -0.0664 0.4022 0.0926 0.069 Uiso calc R 1

loop_
_atom_site_aniso_label
_atom_site_aniso_U_11
_atom_site_aniso_U_22
_atom_site_aniso_U_33
_atom_site_aniso_U_12
_atom_site_aniso_U_13
_atom_site_aniso_U_23
S1 0.0447(3) 0.0426(3) 0.0295(3) 0.0036(3) 0.0046(2) 0.0010(2)
Cl1 0.0405(4) 0.0804(5) 0.0514(4) -0.0181(3) 0.0054(3) -0.0121(3)
O1 0.0357(8) 0.0424(8) 0.0367(8) 0.0017(7) 0.0087(6) 0.0040(7)
O2 0.0567(11) 0.0571(11) 0.0513(10) -0.0021(9) -0.0121(8) -0.0094(8)
O3 0.0721(12) 0.0591(11) 0.0395(9) 0.0060(9) 0.0206(9) 0.0118(8)
O4 0.0436(10) 0.0781(13) 0.0626(11) 0.0170(9) 0.0256(9) 0.0228(10)
O5 0.0381(9) 0.0461(9) 0.0494(9) 0.0086(7) 0.0141(7) 0.0097(8)
C1 0.0319(12) 0.0417(12) 0.0356(12) 0.0001(9) 0.0040(9) 0.0030(10)
C2 0.0522(15) 0.0499(13) 0.0335(12) 0.0043(12) 0.0061(11) -0.0048(11)
C3 0.0521(15) 0.0496(14) 0.0426(14) 0.0097(12) 0.0229(12) 0.0031(11)
C4 0.0364(13) 0.0473(13) 0.0557(15) 0.0026(11) 0.0207(11) 0.0050(12)
C5 0.0339(12) 0.0362(12) 0.0445(13) -0.0007(10) 0.0066(10) 0.0007(10)
C6 0.0307(11) 0.0345(11) 0.0314(11) 0.0044(9) 0.0060(9) 0.0027(9)
C7 0.0324(12) 0.0379(12) 0.0317(11) -0.0014(9) 0.0057(9) -0.0002(9)
C8 0.0345(12) 0.0437(13) 0.0290(11) 0.0024(10) 0.0055(9) -0.0054(9)
C9 0.0477(15) 0.0449(14) 0.0505(14) 0.0142(11) 0.0115(11) 0.0028(11)
C10 0.0481(14) 0.0354(12) 0.0390(12) 0.0056(11) 0.0116(11) 0.0061(10)
C11 0.0746(19) 0.0426(14) 0.0562(16) -0.0046(13) 0.0162(14) -0.0025(12)
C12 0.130(3) 0.0455(16) 0.070(2) -0.0036(18) 0.025(2) -0.0118(15)
C13 0.155(4) 0.0444(18) 0.078(2) 0.025(2) 0.055(2) 0.0022(16)
C14 0.089(2) 0.070(2) 0.095(2) 0.0327(19) 0.057(2) 0.0241(19)
C15 0.0516(16) 0.0522(15) 0.0703(18) 0.0093(12) 0.0190(14) 0.0142(13)

loop_
_atom_type_symbol
_atom_type_description
_atom_type_scat_dispersion_real
_atom_type_scat_dispersion_imag
_atom_type_scat_source
C C 0.0033 0.0016
; International Tables
Vol. C, Tables 4.2.6.8 and 6.1.1.4
;
H H 0.0000 0.0000
; International Tables
Vol. C, Tables 4.2.6.8 and 6.1.1.4
;
Cl Cl 0.1484 0.1585
; International Tables
Vol. C, Tables 4.2.6.8 and 6.1.1.4
;
O O 0.0106 0.0060
; International Tables
Vol. C, Tables 4.2.6.8 and 6.1.1.4
;
S S 0.1246 0.1234
; International Tables
Vol. C, Tables 4.2.6.8 and 6.1.1.4
;

loop_
_geom_angle_atom_site_label_1
_geom_angle_atom_site_label_2
_geom_angle_atom_site_label_3
_geom_angle
_geom_angle_publ_flag
O2 S1 O3 120.48(11) yes
O2 S1 O1 109.54(9) yes
O3 S1 O1 102.92(10) yes
O2 S1 C10 109.53(11) ?
O3 S1 C10 109.07(10) ?
O1 S1 C10 103.92(9) ?
C7 O1 S1 119.57(13) ?
C8 O5 C9 116.17(16) ?
C2 C1 C6 121.6(2) ?
C2 C1 Cl1 118.17(18) ?
C6 C1 Cl1 120.18(15) ?
C3 C2 C1 119.2(2) ?
C3 C2 H2 120.4 ?
C1 C2 H2 120.4 ?
C4 C3 C2 120.2(2) ?
C4 C3 H3 119.9 ?
C2 C3 H3 119.9 ?
C3 C4 C5 120.3(2) ?
C3 C4 H4 119.9 ?
C5 C4 H4 119.9 ?
C4 C5 C6 120.9(2) ?
C4 C5 H5 119.6 ?
C6 C5 H5 119.6 ?
C5 C6 C1 117.85(19) ?
C5 C6 C7 118.89(19) ?
C1 C6 C7 123.26(18) ?
O1 C7 C6 112.91(16) ?
O1 C7 C8 105.45(16) ?
C6 C7 C8 115.00(17) ?
O1 C7 H7 107.7 ?
C6 C7 H7 107.7 ?
C8 C7 H7 107.7 ?
O4 C8 O5 125.1(2) ?
O4 C8 C7 125.5(2) ?
O5 C8 C7 109.34(17) ?
O5 C9 H9A 109.5 ?
O5 C9 H9B 109.5 ?
H9A C9 H9B 109.5 ?
O5 C9 H9C 109.5 ?
H9A C9 H9C 109.5 ?
H9B C9 H9C 109.5 ?
C15 C10 C11 121.7(2) ?
C15 C10 S1 120.18(19) ?
C11 C10 S1 118.16(18) ?
C10 C11 C12 119.0(3) ?
C10 C11 H11 120.5 ?
C12 C11 H11 120.5 ?
C13 C12 C11 119.7(3) ?
C13 C12 H12 120.2 ?
C11 C12 H12 120.2 ?
C12 C13 C14 121.4(3) ?
C12 C13 H13 119.3 ?
C14 C13 H13 119.3 ?
C13 C14 C15 120.1(3) ?
C13 C14 H14 120.0 ?
C15 C14 H14 120.0 ?
C10 C15 C14 118.2(3) ?
C10 C15 H15 120.9 ?
C14 C15 H15 120.9 ?

loop_
_geom_bond_atom_site_label_1
_geom_bond_atom_site_label_2
_geom_bond_distance
_geom_bond_publ_flag
S1 O2 1.4240(18) yes
S1 O3 1.4275(16) yes
S1 O1 1.5971(16) yes
S1 C10 1.765(2) yes
Cl1 C1 1.749(2) yes
O1 C7 1.459(2) ?
O4 C8 1.202(2) ?
O5 C8 1.328(3) ?
O5 C9 1.456(3) ?
C1 C2 1.391(3) ?
C1 C6 1.397(3) ?
C2 C3 1.385(3) ?
C2 H2 0.9300 ?
C3 C4 1.383(3) ?
C3 H3 0.9300 ?
C4 C5 1.386(3) ?
C4 H4 0.9300 ?
C5 C6 1.394(3) ?
C5 H5 0.9300 ?
C6 C7 1.522(3) ?
C7 C8 1.535(3) ?
C7 H7 0.9800 ?
C9 H9A 0.9600 ?
C9 H9B 0.9600 ?
C9 H9C 0.9600 ?
C10 C15 1.383(3) ?
C10 C11 1.386(3) ?
C11 C12 1.388(4) ?
C11 H11 0.9300 ?
C12 C13 1.366(5) ?
C12 H12 0.9300 ?
C13 C14 1.375(5) ?
C13 H13 0.9300 ?
C14 C15 1.394(4) ?
C14 H14 0.9300 ?
C15 H15 0.9300 ?

loop_
_geom_torsion_atom_site_label_1
_geom_torsion_atom_site_label_2
_geom_torsion_atom_site_label_3
_geom_torsion_atom_site_label_4
_geom_torsion
O2 S1 O1 C7 -31.48(16)
O3 S1 O1 C7 -160.80(14)
C10 S1 O1 C7 85.49(15)
C6 C1 C2 C3 0.8(3)
Cl1 C1 C2 C3 -177.99(18)
C1 C2 C3 C4 -0.4(3)
C2 C3 C4 C5 -0.7(3)
C3 C4 C5 C6 1.4(3)
C4 C5 C6 C1 -0.9(3)
C4 C5 C6 C7 179.9(2)
C2 C1 C6 C5 -0.2(3)
Cl1 C1 C6 C5 178.60(16)
C2 C1 C6 C7 179.0(2)
Cl1 C1 C6 C7 -2.2(3)
S1 O1 C7 C6 -74.7(2)
S1 O1 C7 C8 158.92(13)
C5 C6 C7 O1 120.0(2)
C1 C6 C7 O1 -59.2(3)
C5 C6 C7 C8 -118.9(2)
C1 C6 C7 C8 61.9(3)
C9 O5 C8 O4 -3.2(3)
C9 O5 C8 C7 173.49(18)
O1 C7 C8 O4 -11.0(3)
C6 C7 C8 O4 -136.1(2)
O1 C7 C8 O5 172.24(16)
C6 C7 C8 O5 47.2(2)
O2 S1 C10 C15 0.5(2)
O3 S1 C10 C15 134.32(19)
O1 S1 C10 C15 -116.45(19)
O2 S1 C10 C11 -179.19(18)
O3 S1 C10 C11 -45.4(2)
O1 S1 C10 C11 63.8(2)
C15 C10 C11 C12 0.8(4)
S1 C10 C11 C12 -179.5(2)
C10 C11 C12 C13 -0.7(4)
C11 C12 C13 C14 0.0(5)
C12 C13 C14 C15 0.7(5)
C11 C10 C15 C14 -0.1(4)
S1 C10 C15 C14 -179.8(2)
C13 C14 C15 C10 -0.6(4)
